data_7211303
loop_
_publ_author_name
'Matos, Cati\'ucia R M O'
'Miranda, Fabio S.'
'Carneiro, Jos\'e W de M'
'Pinheiro, Carlos B.'
'Ronconi, C\'elia M'

_publ_section_title
;
 The effect of the molecular structures of dicyanomethylene compounds on
 their supramolecular assembly, photophysical and electrochemical
 properties.
;
_journal_issue 31
_journal_name_full 'Physical chemistry chemical physics : PCCP'
_journal_page_first 13013
_journal_page_last 13023
_journal_paper_doi 10.1039/c3cp51957k
_journal_volume 15
_journal_year 2013
_chemical_formula_moiety 'C25 H20 N4 O2'
_chemical_formula_sum 'C25 H20 N4 O2'
_chemical_formula_weight 408.45
_space_group_IT_number 13
_symmetry_cell_setting monoclinic
_symmetry_space_group_name_Hall '-P 2yc'
_symmetry_space_group_name_H-M 'P 1 2/c 1'
_audit_creation_date 2012-10-25T18:53:15-00:00
_audit_creation_method 'WinGX routine CIF_UPDATE'
_cell_angle_alpha 90
_cell_angle_beta 110.267(3)
_cell_angle_gamma 90
_cell_formula_units_Z 4
_cell_length_a 27.4458(9)
_cell_length_b 4.38430(10)
_cell_length_c 19.1157(7)
_cell_measurement_reflns_used 13038
_cell_measurement_temperature 273(2)
_cell_measurement_theta_max 62.226
_cell_measurement_theta_min 1.7144
_cell_volume 2157.80(12)
_diffrn_ambient_temperature 273(2)
_diffrn_detector_area_resol_mean 10.4186
_diffrn_measured_fraction_theta_full 0.962
_diffrn_measured_fraction_theta_max 0.962
_diffrn_measurement_device_type 'Xcalibur, Atlas, Gemini ultra'
_diffrn_measurement_method '\w scans'
_diffrn_orient_matrix_UB_11 -0.017881
_diffrn_orient_matrix_UB_12 -0.0658776
_diffrn_orient_matrix_UB_13 0.0665079
_diffrn_orient_matrix_UB_21 -0.0554294
_diffrn_orient_matrix_UB_22 -0.0623477
_diffrn_orient_matrix_UB_23 -0.0543025
_diffrn_orient_matrix_UB_31 0.0137173
_diffrn_orient_matrix_UB_32 -0.3394736
_diffrn_orient_matrix_UB_33 -0.0029206
_diffrn_radiation_monochromator mirror
_diffrn_radiation_source 'Enhance Ultra (Cu) X-ray Source'
_diffrn_radiation_wavelength 1.54178
_diffrn_reflns_av_R_equivalents 0.0569
_diffrn_reflns_av_unetI/netI 0.0375
_diffrn_reflns_limit_h_max 30
_diffrn_reflns_limit_h_min -30
_diffrn_reflns_limit_k_max 5
_diffrn_reflns_limit_k_min -4
_diffrn_reflns_limit_l_max 21
_diffrn_reflns_limit_l_min -21
_diffrn_reflns_number 15224
_diffrn_reflns_theta_full 62.38
_diffrn_reflns_theta_max 62.38
_diffrn_reflns_theta_min 6.45
_exptl_absorpt_coefficient_mu 0.66
_exptl_absorpt_correction_T_max 1
_exptl_absorpt_correction_T_min 0.66888
_exptl_absorpt_correction_type multi-scan
_exptl_absorpt_process_details
;
CrysAlisPro, Agilent Technologies,
Version 1.171.36.21 (release 14-08-2012 CrysAlis171 .NET)
(compiled Sep 14 2012,17:21:16)
Empirical absorption correction using spherical harmonics,
implemented in SCALE3 ABSPACK scaling algorithm.
;
_exptl_crystal_colour yellow
_exptl_crystal_density_diffrn 1.257
_exptl_crystal_density_method 'not measured'
_exptl_crystal_description primatic
_exptl_crystal_F_000 856
_exptl_crystal_size_max 0.6398
_exptl_crystal_size_mid 0.2095
_exptl_crystal_size_min 0.0987
_refine_diff_density_max 0.163
_refine_diff_density_min -0.172
_refine_diff_density_rms 0.04
_refine_ls_extinction_method none
_refine_ls_goodness_of_fit_ref 1.015
_refine_ls_hydrogen_treatment constr
_refine_ls_matrix_type full
_refine_ls_number_parameters 282
_refine_ls_number_reflns 3272
_refine_ls_number_restraints 0
_refine_ls_restrained_S_all 1.015
_refine_ls_R_factor_all 0.0732
_refine_ls_R_factor_gt 0.0542
_refine_ls_shift/su_max 0
_refine_ls_shift/su_mean 0
_refine_ls_structure_factor_coef Fsqd
_refine_ls_weighting_details 'calc w=1/[\s^2^(Fo^2^)+(0.0744P)^2^+0.5034P] where P=(Fo^2^+2Fc^2^)/3'
_refine_ls_weighting_scheme calc
_refine_ls_wR_factor_gt 0.1331
_refine_ls_wR_factor_ref 0.1472
_reflns_number_gt 2540
_reflns_number_total 3272
_reflns_threshold_expression >2sigma(I)
_cod_data_source_file c3cp51957k.txt
_cod_data_source_block dcyme11
_cod_original_cell_volume 2157.79(12)
_cod_original_sg_symbol_H-M 'P 2/c'
_cod_database_code 7211303

loop_
_symmetry_equiv_pos_as_xyz
'x, y, z'
'-x, y, -z+1/2'
'-x, -y, -z'
'x, -y, z-1/2'

loop_
_atom_site_label
_atom_site_type_symbol
_atom_site_fract_x
_atom_site_fract_y
_atom_site_fract_z
_atom_site_U_iso_or_equiv
_atom_site_adp_type
_atom_site_occupancy
_atom_site_symmetry_multiplicity
_atom_site_calc_flag
_atom_site_refinement_flags
O1 O 0.39771(10) 0.0812(5) 0.62820(13) 0.0653(7) Uani 1 1 d .
C26 C 0 0.5884(9) 0.25 0.0529(11) Uani 1 2 d S
H26A H 0.0006 0.4581 0.2093 0.063 Uiso 0.5 1 calc PR
H26B H -0.0006 0.4582 0.2907 0.063 Uiso 0.5 1 calc PR
O2 O 0.10202(9) 0.4639(6) 0.23306(13) 0.0610(6) Uani 1 1 d .
C25 C 0.5 -0.0382(10) 0.75 0.0557(12) Uani 1 2 d S
H25A H 0.5002 0.0923 0.7911 0.067 Uiso 0.5 1 calc PR
H25B H 0.4998 0.0923 0.7089 0.067 Uiso 0.5 1 calc PR
C17 C 0.14651(12) 0.1867(8) 0.1699(2) 0.0591(9) Uani 1 1 d .
C10 C 0.35573(12) 0.2483(7) 0.58941(19) 0.0535(8) Uani 1 1 d .
C6 C 0.31331(15) 0.5369(9) 0.4782(2) 0.0723(11) Uani 1 1 d .
H6 H 0.3128 0.6127 0.4326 0.087 Uiso 1 1 calc R
C12 C 0.45082(13) -0.2286(7) 0.72590(19) 0.0622(9) Uani 1 1 d .
H12A H 0.4516 -0.3653 0.6864 0.075 Uiso 1 1 calc R
H12B H 0.4506 -0.353 0.7677 0.075 Uiso 1 1 calc R
C23 C 0.09916(13) 0.6023(7) 0.2993(2) 0.0590(9) Uani 1 1 d .
H22A H 0.1285 0.7373 0.3213 0.071 Uiso 1 1 calc R
H23B H 0.0992 0.4477 0.3357 0.071 Uiso 1 1 calc R
C13 C 0.12711(16) 0.0124(12) 0.0030(3) 0.0871(14) Uani 1 1 d .
C5 C 0.35524(13) 0.3649(8) 0.52035(19) 0.0591(9) Uani 1 1 d .
C11 C 0.40174(14) -0.0490(8) 0.6989(2) 0.0612(9) Uani 1 1 d .
H11A H 0.3722 -0.1803 0.6934 0.073 Uiso 1 1 calc R
H11B H 0.4024 0.111 0.7343 0.073 Uiso 1 1 calc R
C21 C 0.18737(13) 0.2604(8) 0.3038(2) 0.0648(10) Uani 1 1 d .
H21 H 0.1865 0.3403 0.3485 0.078 Uiso 1 1 calc R
C18 C 0.19066(14) 0.0229(10) 0.1721(2) 0.0737(11) Uani 1 1 d .
H18 H 0.1924 -0.059 0.1282 0.088 Uiso 1 1 calc R
C22 C 0.14543(12) 0.3051(7) 0.23788(19) 0.0532(8) Uani 1 1 d .
C20 C 0.22946(15) 0.1000(10) 0.3028(3) 0.0783(12) Uani 1 1 d .
H20 H 0.2573 0.0708 0.3469 0.094 Uiso 1 1 calc R
C16 C 0.10183(14) 0.2388(9) 0.1037(2) 0.0731(11) Uani 1 1 d .
H16 H 0.0744 0.3385 0.112 0.088 Uiso 1 1 calc R
C2 C 0.40897(15) 0.3578(11) 0.4365(2) 0.0844(13) Uani 1 1 d .
N3 N 0.15324(17) -0.1051(14) -0.0233(3) 0.137(2) Uani 1 1 d .
C1 C 0.37476(17) 0.5119(14) 0.3729(3) 0.0987(17) Uani 1 1 d .
C9 C 0.31515(13) 0.3120(8) 0.6137(2) 0.0660(10) Uani 1 1 d .
H9 H 0.3154 0.2389 0.6594 0.079 Uiso 1 1 calc R
C15 C 0.09318(14) 0.1674(10) 0.0319(2) 0.0785(12) Uani 1 1 d .
C7 C 0.27209(16) 0.6005(10) 0.5013(3) 0.0786(12) Uani 1 1 d .
H7 H 0.2441 0.7164 0.472 0.094 Uiso 1 1 calc R
C4 C 0.39928(15) 0.2912(10) 0.4988(2) 0.0765(12) Uani 1 1 d .
H4 H 0.4252 0.1793 0.5339 0.092 Uiso 1 1 calc R
C19 C 0.23137(14) -0.0199(11) 0.2372(3) 0.0813(13) Uani 1 1 d .
H19 H 0.2603 -0.1299 0.2371 0.098 Uiso 1 1 calc R
N1 N 0.35003(17) 0.6386(15) 0.3212(3) 0.153(2) Uani 1 1 d .
C3 C 0.4562(2) 0.2655(15) 0.4290(3) 0.118(2) Uani 1 1 d .
C14 C 0.04349(18) 0.2364(14) -0.0253(3) 0.116(2) Uani 1 1 d .
N2 N 0.4939(2) 0.1894(15) 0.4222(3) 0.176(3) Uani 1 1 d .
C24 C 0.04876(12) 0.7803(6) 0.2755(2) 0.0599(9) Uani 1 1 d .
H24A H 0.0482 0.906 0.3169 0.072 Uiso 1 1 calc R
H24B H 0.0482 0.9161 0.2351 0.072 Uiso 1 1 calc R
C8 C 0.27373(15) 0.4871(10) 0.5690(3) 0.0751(12) Uani 1 1 d .
H8 H 0.2463 0.5285 0.5855 0.09 Uiso 1 1 calc R
N4 N 0.00530(18) 0.2939(15) -0.0703(3) 0.160(3) Uani 1 1 d .

loop_
_atom_site_aniso_label
_atom_site_aniso_U_11
_atom_site_aniso_U_22
_atom_site_aniso_U_33
_atom_site_aniso_U_23
_atom_site_aniso_U_13
_atom_site_aniso_U_12
O1 0.0716(16) 0.0876(17) 0.0434(15) 0.0048(11) 0.0282(13) 0.0127(13)
C26 0.057(3) 0.047(2) 0.060(3) 0 0.027(2) 0
O2 0.0500(13) 0.0842(15) 0.0523(15) 0.0001(12) 0.0223(12) 0.0106(11)
C25 0.076(3) 0.054(2) 0.037(3) 0 0.018(2) 0
C17 0.0480(18) 0.077(2) 0.054(2) 0.0137(18) 0.0201(16) 0.0090(16)
C10 0.0516(19) 0.0613(18) 0.050(2) -0.0109(15) 0.0204(16) -0.0011(15)
C6 0.067(2) 0.097(3) 0.058(3) 0.008(2) 0.027(2) 0.018(2)
C12 0.087(2) 0.0536(17) 0.046(2) -0.0006(15) 0.0228(18) -0.0068(17)
C23 0.064(2) 0.0627(19) 0.054(2) -0.0037(17) 0.0242(18) -0.0049(16)
C13 0.066(3) 0.141(4) 0.053(3) -0.005(2) 0.018(2) 0.027(3)
C5 0.057(2) 0.075(2) 0.047(2) -0.0038(17) 0.0203(17) 0.0064(17)
C11 0.079(2) 0.0626(19) 0.049(2) -0.0002(16) 0.0303(19) -0.0111(17)
C21 0.053(2) 0.083(2) 0.055(2) 0.0038(17) 0.0144(18) -0.0010(17)
C18 0.057(2) 0.105(3) 0.065(3) 0.006(2) 0.029(2) 0.022(2)
C22 0.0459(18) 0.0650(18) 0.053(2) 0.0101(16) 0.0220(16) -0.0010(15)
C20 0.053(2) 0.110(3) 0.065(3) 0.020(2) 0.012(2) 0.013(2)
C16 0.062(2) 0.112(3) 0.051(2) 0.008(2) 0.027(2) 0.025(2)
C2 0.070(2) 0.139(4) 0.050(3) 0.024(2) 0.027(2) 0.037(2)
N3 0.105(3) 0.224(6) 0.083(3) -0.027(3) 0.033(3) 0.058(3)
C1 0.073(3) 0.166(4) 0.067(4) 0.046(3) 0.036(3) 0.038(3)
C9 0.067(2) 0.080(2) 0.060(2) -0.0143(18) 0.033(2) -0.0081(19)
C15 0.064(2) 0.122(3) 0.051(3) 0.007(2) 0.0223(19) 0.023(2)
C7 0.066(2) 0.094(3) 0.074(3) -0.002(2) 0.022(2) 0.013(2)
C4 0.071(2) 0.113(3) 0.050(2) 0.018(2) 0.0261(19) 0.037(2)
C19 0.048(2) 0.121(3) 0.073(3) 0.016(2) 0.020(2) 0.024(2)
N1 0.099(3) 0.272(6) 0.106(4) 0.105(4) 0.058(3) 0.073(4)
C3 0.100(3) 0.208(6) 0.058(3) 0.041(3) 0.044(3) 0.069(4)
C14 0.084(3) 0.212(6) 0.051(3) 0.004(3) 0.024(3) 0.060(4)
N2 0.141(4) 0.333(8) 0.080(3) 0.068(4) 0.070(3) 0.131(5)
C24 0.070(2) 0.0508(16) 0.068(2) -0.0038(16) 0.0356(19) -0.0024(15)
C8 0.057(2) 0.091(3) 0.084(3) -0.021(2) 0.033(2) -0.001(2)
N4 0.095(3) 0.312(7) 0.062(3) 0.008(4) 0.014(2) 0.081(4)

loop_
_atom_type_symbol
_atom_type_description
_atom_type_scat_dispersion_real
_atom_type_scat_dispersion_imag
_atom_type_scat_source
C C 0.0181 0.0091 'International Tables Vol C Tables 4.2.6.8 and 6.1.1.4'
H H 0 0 'International Tables Vol C Tables 4.2.6.8 and 6.1.1.4'
N N 0.0311 0.018 'International Tables Vol C Tables 4.2.6.8 and 6.1.1.4'
O O 0.0492 0.0322 'International Tables Vol C Tables 4.2.6.8 and 6.1.1.4'

loop_
_exptl_crystal_face_index_h
_exptl_crystal_face_index_k
_exptl_crystal_face_index_l
_exptl_crystal_face_perp_dist
-1 0 0 0.1034
0 -1 0 0.3302
0 1 0 0.3092
0 0 -1 0.0493
0 0 1 0.0493
1 0 0 0.1092
-37 -1 4 0.0936
27 -4 -3 0.2603
-1 0 1 0.0446
1 0 -1 0.0569

loop_
_geom_angle_atom_site_label_1
_geom_angle_atom_site_label_2
_geom_angle_atom_site_label_3
_geom_angle
_geom_angle_site_symmetry_1
_geom_angle_site_symmetry_3
C10 O1 C11 120.4(3) . .
C24 C26 C24 112.4(3) 2 .
C24 C26 H26A 109.1 2 .
C24 C26 H26A 109.1 . .
C24 C26 H26B 109.1 2 .
C24 C26 H26B 109.1 . .
H26A C26 H26B 107.9 . .
C22 O2 C23 118.3(3) . .
C12 C25 C12 113.2(4) . 2_656
C12 C25 H25A 108.9 . .
C12 C25 H25A 108.9 2_656 .
C12 C25 H25B 108.9 . .
C12 C25 H25B 108.9 2_656 .
H25A C25 H25B 107.7 . .
C18 C17 C22 117.2(3) . .
C18 C17 C16 124.9(4) . .
C22 C17 C16 117.9(3) . .
O1 C10 C9 124.2(3) . .
O1 C10 C5 116.1(3) . .
C9 C10 C5 119.7(3) . .
C7 C6 C5 122.4(4) . .
C7 C6 H6 118.8 . .
C5 C6 H6 118.8 . .
C11 C12 C25 114.7(3) . .
C11 C12 H12A 108.6 . .
C25 C12 H12A 108.6 . .
C11 C12 H12B 108.6 . .
C25 C12 H12B 108.6 . .
H12A C12 H12B 107.6 . .
O2 C23 C24 106.0(3) . .
O2 C23 H22A 110.5 . .
C24 C23 H22A 110.5 . .
O2 C23 H23B 110.5 . .
C24 C23 H23B 110.5 . .
H22A C23 H23B 108.7 . .
N3 C13 C15 176.7(5) . .
C6 C5 C10 118.7(3) . .
C6 C5 C4 124.7(3) . .
C10 C5 C4 116.6(3) . .
O1 C11 C12 107.6(3) . .
O1 C11 H11A 110.2 . .
C12 C11 H11A 110.2 . .
O1 C11 H11B 110.2 . .
C12 C11 H11B 110.2 . .
H11A C11 H11B 108.5 . .
C20 C21 C22 119.9(4) . .
C20 C21 H21 120 . .
C22 C21 H21 120 . .
C19 C18 C17 121.7(4) . .
C19 C18 H18 119.2 . .
C17 C18 H18 119.2 . .
O2 C22 C21 124.3(3) . .
O2 C22 C17 115.2(3) . .
C21 C22 C17 120.5(3) . .
C21 C20 C19 120.8(4) . .
C21 C20 H20 119.6 . .
C19 C20 H20 119.6 . .
C15 C16 C17 130.8(3) . .
C15 C16 H16 114.6 . .
C17 C16 H16 114.6 . .
C4 C2 C3 120.0(4) . .
C4 C2 C1 126.0(4) . .
C3 C2 C1 114.1(4) . .
N1 C1 C2 175.9(5) . .
C10 C9 C8 119.3(4) . .
C10 C9 H9 120.3 . .
C8 C9 H9 120.3 . .
C16 C15 C13 127.1(4) . .
C16 C15 C14 120.4(4) . .
C13 C15 C14 112.4(4) . .
C8 C7 C6 117.8(4) . .
C8 C7 H7 121.1 . .
C6 C7 H7 121.1 . .
C2 C4 C5 130.5(3) . .
C2 C4 H4 114.8 . .
C5 C4 H4 114.8 . .
C18 C19 C20 119.9(4) . .
C18 C19 H19 120 . .
C20 C19 H19 120 . .
N2 C3 C2 179.2(7) . .
N4 C14 C15 178.8(7) . .
C26 C24 C23 115.1(2) . .
C26 C24 H24A 108.5 . .
C23 C24 H24A 108.5 . .
C26 C24 H24B 108.5 . .
C23 C24 H24B 108.5 . .
H24A C24 H24B 107.5 . .
C7 C8 C9 122.1(4) . .
C7 C8 H8 119 . .
C9 C8 H8 119 . .

loop_
_geom_bond_atom_site_label_1
_geom_bond_atom_site_label_2
_geom_bond_distance
_geom_bond_site_symmetry_2
O1 C10 1.350(4) .
O1 C11 1.436(4) .
C26 C24 1.511(4) 2
C26 C24 1.511(4) .
C26 H26A 0.97 .
C26 H26B 0.97 .
O2 C22 1.355(4) .
O2 C23 1.431(4) .
C25 C12 1.517(4) .
C25 C12 1.517(4) 2_656
C25 H25A 0.97 .
C25 H25B 0.97 .
C17 C18 1.397(5) .
C17 C22 1.409(5) .
C17 C16 1.444(5) .
C10 C9 1.375(4) .
C10 C5 1.411(5) .
C6 C7 1.378(6) .
C6 C5 1.378(5) .
C6 H6 0.93 .
C12 C11 1.490(5) .
C12 H12A 0.97 .
C12 H12B 0.97 .
C23 C24 1.514(4) .
C23 H22A 0.97 .
C23 H23B 0.97 .
C13 N3 1.132(5) .
C13 C15 1.411(6) .
C5 C4 1.442(5) .
C11 H11A 0.97 .
C11 H11B 0.97 .
C21 C20 1.358(5) .
C21 C22 1.396(5) .
C21 H21 0.93 .
C18 C19 1.367(6) .
C18 H18 0.93 .
C20 C19 1.378(6) .
C20 H20 0.93 .
C16 C15 1.347(6) .
C16 H16 0.93 .
C2 C4 1.341(6) .
C2 C3 1.411(6) .
C2 C1 1.422(6) .
C1 N1 1.133(6) .
C9 C8 1.392(6) .
C9 H9 0.93 .
C15 C14 1.454(6) .
C7 C8 1.372(6) .
C7 H7 0.93 .
C4 H4 0.93 .
C19 H19 0.93 .
C3 N2 1.138(6) .
C14 N4 1.130(5) .
C24 H24A 0.97 .
C24 H24B 0.97 .
C8 H8 0.93 .

loop_
_geom_hbond_atom_site_label_D
_geom_hbond_atom_site_label_H
_geom_hbond_atom_site_label_A
_geom_hbond_distance_DH
_geom_hbond_distance_HA
_geom_hbond_distance_DA
_geom_hbond_angle_DHA
_geom_hbond_site_symmetry_A
C4 H4 N2 0.93 2.64 3.500(6) 154.3 3_656
C16 H16 N4 0.93 2.61 3.457(5) 151.6 3_565
C19 H19 N1 0.93 2.63 3.436(6) 144.9 1_545
